data_4322790
loop_
_publ_author_name
'Jongseong Lee'
'Deborah Freedman'
'Jonathan H. Melman'
'Meggan Brewer'
'Lei Sun'
'T. J. Emge'
'F. H. Long'
'John G. Brennan'

_publ_contact_author 'John G. Brennan'
_publ_section_title
;
 Trivalent Lanthanide Chalcogenolates: Ln(SePh)3, Ln2(EPh)6, Ln4(SPh)12,
 and [Ln (EPh)3]n(E = S, Se). How Metal, Chalcogen, and Solvent Influence
 Structure
;
_journal_name_full 'Inorganic Chemistry'
_journal_page_first 2512
_journal_page_last 2519
_journal_paper_doi 10.1021/ic9716161
_journal_volume 37
_journal_year 1998
_chemical_formula_moiety 'Sm(SeC6H5)3(NC5H5)3. 0.5(NC5H5)'
_chemical_formula_sum 'C35.5 H32.5 N3.5 Se3 Sm'
_chemical_formula_weight 895.38
_space_group_IT_number 2
_symmetry_cell_setting triclinic
_symmetry_space_group_name_Hall '-P 1'
_symmetry_space_group_name_H-M 'P -1'
_atom_sites_solution_hydrogens geom
_atom_sites_solution_primary direct
_atom_sites_solution_secondary difmap
_audit_creation_method SHELXL-97
_cell_angle_alpha 69.55(2)
_cell_angle_beta 80.12(3)
_cell_angle_gamma 68.47(3)
_cell_formula_units_Z 2
_cell_length_a 10.494(6)
_cell_length_b 12.863(4)
_cell_length_c 14.584(4)
_cell_measurement_reflns_used 25
_cell_measurement_temperature 153(5)
_cell_measurement_theta_max 17.2
_cell_measurement_theta_min 16.2
_cell_volume 1713.7(13)
_computing_cell_refinement 'CAD4 (Enraf Nonius)'
_computing_data_collection 'CAD4 (Enraf Nonius)'
_computing_data_reduction 'CAD4 (Enraf Nonius)'
_computing_molecular_graphics 'XPMA,ZORTEP (Zsolnai, 1997)'
_computing_structure_refinement 'SHELXL-97 (Sheldrick, 1997)'
_computing_structure_solution 'SHELXS-97 (Sheldrick, 1990)'
_diffrn_ambient_temperature 153(5)
_diffrn_measured_fraction_theta_full 0.980
_diffrn_measured_fraction_theta_max 0.980
_diffrn_measurement_device_type 'CAD4 diffractometer'
_diffrn_measurement_method 'omega scans'
_diffrn_radiation_monochromator graphite
_diffrn_radiation_source 'fine-focus sealed tube'
_diffrn_radiation_type MoK\a
_diffrn_radiation_wavelength 0.71073
_diffrn_reflns_av_R_equivalents 0.0909
_diffrn_reflns_av_sigmaI/netI 0.0400
_diffrn_reflns_limit_h_max 11
_diffrn_reflns_limit_h_min 0
_diffrn_reflns_limit_k_max 14
_diffrn_reflns_limit_k_min -13
_diffrn_reflns_limit_l_max 16
_diffrn_reflns_limit_l_min -16
_diffrn_reflns_number 5992
_diffrn_reflns_theta_full 23.99
_diffrn_reflns_theta_max 23.99
_diffrn_reflns_theta_min 2.09
_diffrn_standards_decay_% 2
_diffrn_standards_interval_time 3600
_diffrn_standards_number 3
_exptl_absorpt_coefficient_mu 4.928
_exptl_absorpt_correction_T_max 0.656
_exptl_absorpt_correction_T_min 0.492
_exptl_absorpt_correction_type 'numerical, Gaussian grid (SHELX76)'
_exptl_crystal_colour yellow
_exptl_crystal_density_diffrn 1.735
_exptl_crystal_density_method 'not measured'
_exptl_crystal_description lathe
_exptl_crystal_F_000 868
_exptl_crystal_size_max 0.30
_exptl_crystal_size_mid 0.14
_exptl_crystal_size_min 0.10
_refine_diff_density_max 1.113
_refine_diff_density_min -1.670
_refine_diff_density_rms 0.155
_refine_ls_extinction_method none
_refine_ls_goodness_of_fit_ref 1.056
_refine_ls_hydrogen_treatment mixed
_refine_ls_matrix_type full
_refine_ls_number_parameters 388
_refine_ls_number_reflns 5261
_refine_ls_number_restraints 564
_refine_ls_restrained_S_all 1.024
_refine_ls_R_factor_all 0.0498
_refine_ls_R_factor_obs 0.0396
_refine_ls_shift/su_max 0.002
_refine_ls_shift/su_mean 0.000
_refine_ls_structure_factor_coef Fsqd
_refine_ls_weighting_details 'w=1/[\s^2^(Fo^2^)+(0.06P)^2^+5.0P] where P=(Fo^2^+2Fc^2^)/3'
_refine_ls_weighting_scheme calc
_refine_ls_wR_factor_obs 0.0998
_refine_ls_wR_factor_ref 0.1032
_reflns_number_observed 4490
_reflns_number_total 5261
_reflns_threshold_expression >2sigma(I)
_cod_data_source_file ic9716161_5.cif
_cod_data_source_block pyrsmse
_cod_depositor_comments
;
The following automatic conversions were performed:

'_refine_ls_weighting_scheme' value 'calc
w=1/[\s^2^(Fo^2^)+(0.06P)^2^+5.0P] where P=(Fo^2^+2Fc^2^)/3' was
changed to 'calc'. New tag '_refine_ls_weighting_details' was
created. The value of the new tag was set to
'w=1/[\s^2^(Fo^2^)+(0.06P)^2^+5.0P] where P=(Fo^2^+2Fc^2^)/3'.

Automatic conversion script
Id: cif_fix_values 3143 2015-03-26 13:38:13Z robertas 
;
_cod_original_cell_volume 1713.7(12)
_cod_original_formula_sum 'C35.50 H32.50 N3.50 Se3 Sm'
_cod_database_code 4322790

loop_
_symmetry_equiv_pos_as_xyz
'x, y, z'
'-x, -y, -z'

loop_
_atom_site_label
_atom_site_type_symbol
_atom_site_fract_x
_atom_site_fract_y
_atom_site_fract_z
_atom_site_U_iso_or_equiv
_atom_site_adp_type
_atom_site_occupancy
_atom_site_calc_flag
_atom_site_refinement_flags
_atom_site_disorder_assembly
_atom_site_disorder_group
Sm Sm 0.41082(3) 0.55901(2) -1.16932(2) 0.01766(11) Uani 1 d . . .
Se1 Se 0.39066(6) 0.43176(5) -0.95449(4) 0.02029(15) Uani 1 d . . .
Se2 Se 0.18831(6) 0.74663(5) -1.11457(4) 0.02422(16) Uani 1 d . . .
Se3 Se 0.30945(7) 0.60243(5) -1.35651(4) 0.02532(16) Uani 1 d . . .
N1 N 0.6095(5) 0.3773(4) -1.1924(3) 0.0224(10) Uani 1 d U . .
N2 N 0.5604(5) 0.6684(5) -1.2838(4) 0.0261(10) Uani 1 d U . .
N3 N 0.2575(5) 0.4357(5) -1.1536(4) 0.0274(10) Uani 1 d U . .
C1 C 0.3683(6) 0.2809(5) -0.9219(4) 0.0234(11) Uani 1 d U . .
C2 C 0.4830(7) 0.1801(5) -0.9152(5) 0.0339(14) Uani 1 d U . .
H2 H 0.5704 0.1852 -0.9220 0.041 Uiso 1 calc R . .
C3 C 0.4676(8) 0.0737(6) -0.8985(6) 0.0436(15) Uani 1 d U . .
H3 H 0.5450 0.0079 -0.8968 0.052 Uiso 1 calc R . .
C4 C 0.3405(8) 0.0624(6) -0.8842(6) 0.0449(16) Uani 1 d U . .
H4 H 0.3314 -0.0107 -0.8711 0.054 Uiso 1 calc R . .
C5 C 0.2252(8) 0.1614(6) -0.8894(5) 0.0399(15) Uani 1 d U . .
H5 H 0.1381 0.1554 -0.8810 0.048 Uiso 1 calc R . .
C6 C 0.2407(7) 0.2684(6) -0.9072(5) 0.0328(13) Uani 1 d U . .
H6 H 0.1630 0.3341 -0.9094 0.039 Uiso 1 calc R . .
C7 C 0.1401(6) 0.8831(6) -1.2271(5) 0.0285(12) Uani 1 d U . .
C8 C 0.0532(7) 0.8928(6) -1.2945(5) 0.0352(13) Uani 1 d U . .
H8 H 0.0228 0.8305 -1.2863 0.042 Uiso 1 calc R . .
C9 C 0.0117(8) 0.9940(7) -1.3734(5) 0.0436(15) Uani 1 d U . .
H9 H -0.0492 1.0001 -1.4160 0.052 Uiso 1 calc R . .
C10 C 0.1455(8) 1.0774(7) -1.3253(6) 0.0517(17) Uani 1 d U . .
H10 H 0.1774 1.1395 -1.3359 0.062 Uiso 1 calc R . .
C11 C 0.0587(8) 1.0847(7) -1.3896(6) 0.0520(17) Uani 1 d U . .
H11 H 0.0321 1.1513 -1.4438 0.062 Uiso 1 calc R . .
C12 C 0.1864(7) 0.9764(6) -1.2433(6) 0.0413(15) Uani 1 d U . .
H12 H 0.2447 0.9722 -1.1998 0.050 Uiso 1 calc R . .
C13 C 0.3870(7) 0.6991(5) -1.4657(4) 0.0258(12) Uani 1 d U . .
C14 C 0.5132(7) 0.6546(6) -1.5092(5) 0.0323(13) Uani 1 d U . .
H14 H 0.5639 0.5753 -1.4841 0.039 Uiso 1 calc R . .
C15 C 0.5664(8) 0.7256(6) -1.5898(5) 0.0393(15) Uani 1 d U . .
H15 H 0.6534 0.6942 -1.6164 0.047 Uiso 1 calc R . .
C16 C 0.4917(8) 0.8419(6) -1.6307(5) 0.0374(14) Uani 1 d U . .
H16 H 0.5265 0.8893 -1.6854 0.045 Uiso 1 calc R . .
C17 C 0.3629(8) 0.8875(6) -1.5886(5) 0.0365(14) Uani 1 d U . .
H17 H 0.3102 0.9657 -1.6162 0.044 Uiso 1 calc R . .
C18 C 0.3129(7) 0.8183(6) -1.5067(5) 0.0314(13) Uani 1 d U . .
H18 H 0.2282 0.8512 -1.4779 0.038 Uiso 1 calc R . .
C19 C 0.6859(7) 0.3013(5) -1.1165(4) 0.0267(12) Uani 1 d U . .
H19 H 0.6682 0.3187 -1.0578 0.032 Uiso 1 calc R . .
C20 C 0.7891(6) 0.1989(5) -1.1206(5) 0.0260(12) Uani 1 d U . .
H20 H 0.8380 0.1477 -1.0656 0.031 Uiso 1 calc R . .
C21 C 0.8183(7) 0.1739(5) -1.2083(5) 0.0279(12) Uani 1 d U . .
H21 H 0.8886 0.1062 -1.2137 0.033 Uiso 1 calc R . .
C22 C 0.7416(7) 0.2510(6) -1.2875(5) 0.0299(13) Uani 1 d U . .
H22 H 0.7585 0.2357 -1.3470 0.036 Uiso 1 calc R . .
C23 C 0.6386(7) 0.3519(6) -1.2769(5) 0.0284(12) Uani 1 d U . .
H23 H 0.5877 0.4040 -1.3308 0.034 Uiso 1 calc R . .
C24 C 0.4946(7) 0.7839(6) -1.3224(5) 0.0332(14) Uani 1 d U . .
H24 H 0.4013 0.8131 -1.3066 0.040 Uiso 1 calc R . .
C25 C 0.5565(8) 0.8609(6) -1.3835(5) 0.0412(15) Uani 1 d U . .
H25 H 0.5065 0.9406 -1.4072 0.049 Uiso 1 calc R . .
C26 C 0.6919(8) 0.8202(7) -1.4094(6) 0.0485(18) Uani 1 d U . .
H26 H 0.7353 0.8708 -1.4531 0.058 Uiso 1 calc R . .
C27 C 0.7644(8) 0.7010(7) -1.3690(6) 0.0451(16) Uani 1 d U . .
H27 H 0.8576 0.6706 -1.3844 0.054 Uiso 1 calc R . .
C28 C 0.6954(7) 0.6294(6) -1.3059(5) 0.0353(14) Uani 1 d U . .
H28 H 0.7445 0.5504 -1.2773 0.042 Uiso 1 calc R . .
C29 C 0.1222(7) 0.4811(6) -1.1372(5) 0.0324(13) Uani 1 d U . .
H29 H 0.0872 0.5568 -1.1324 0.039 Uiso 1 calc R . .
C30 C 0.0315(8) 0.4226(7) -1.1271(6) 0.0436(15) Uani 1 d U . .
H30 H -0.0613 0.4571 -1.1134 0.052 Uiso 1 calc R . .
C31 C 0.0807(8) 0.3119(7) -1.1378(6) 0.0449(15) Uani 1 d U . .
H31 H 0.0219 0.2705 -1.1324 0.054 Uiso 1 calc R . .
C32 C 0.2199(8) 0.2643(6) -1.1567(6) 0.0403(15) Uani 1 d U . .
H32 H 0.2567 0.1902 -1.1648 0.048 Uiso 1 calc R . .
C33 C 0.3027(7) 0.3274(6) -1.1632(5) 0.0329(13) Uani 1 d U . .
H33 H 0.3963 0.2935 -1.1751 0.040 Uiso 1 calc R . .
C34 C -0.0693(7) 0.5216(6) -1.5777(5) 0.0349(14) Uani 1 d U . .
H34 H -0.1177 0.5350 -1.6308 0.042 Uiso 1 calc R A 1
C35 C 0.0909(7) 0.5565(6) -1.5112(5) 0.0389(15) Uani 1 d U . .
H35 H 0.1542 0.5940 -1.5175 0.047 Uiso 1 calc R B 1
N4 N 0.0201(7) 0.5791(6) -1.5898(5) 0.0394(13) Uani 0.50 d PU C 1
C36 C 0.0201(7) 0.5791(6) -1.5898(5) 0.0394(13) Uani 0.50 d PU C 2
H36 H 0.0329 0.6325 -1.6500 0.047 Uiso 0.50 calc PR C 2

loop_
_atom_site_aniso_label
_atom_site_aniso_U_11
_atom_site_aniso_U_22
_atom_site_aniso_U_33
_atom_site_aniso_U_23
_atom_site_aniso_U_13
_atom_site_aniso_U_12
Sm 0.01789(17) 0.01785(17) 0.01693(17) -0.00391(12) -0.00181(11) -0.00662(12)
Se1 0.0236(3) 0.0197(3) 0.0187(3) -0.0030(2) -0.0037(2) -0.0102(2)
Se2 0.0221(3) 0.0230(3) 0.0228(3) -0.0063(2) -0.0036(2) -0.0018(3)
Se3 0.0289(4) 0.0293(3) 0.0196(3) -0.0047(3) -0.0053(2) -0.0127(3)
N1 0.023(2) 0.022(2) 0.023(2) -0.0077(17) 0.0006(18) -0.0092(18)
N2 0.027(2) 0.032(2) 0.022(2) -0.0075(19) -0.0025(19) -0.013(2)
N3 0.027(2) 0.030(2) 0.023(2) -0.004(2) -0.001(2) -0.011(2)
C1 0.028(3) 0.022(2) 0.022(3) -0.004(2) -0.003(2) -0.014(2)
C2 0.029(3) 0.024(3) 0.043(3) -0.002(3) -0.003(3) -0.010(2)
C3 0.045(3) 0.023(3) 0.056(4) -0.005(3) -0.007(3) -0.008(3)
C4 0.052(3) 0.032(3) 0.054(4) -0.006(3) -0.008(3) -0.022(2)
C5 0.037(3) 0.039(3) 0.048(3) -0.006(3) 0.005(3) -0.027(2)
C6 0.026(3) 0.033(3) 0.043(3) -0.014(3) 0.007(3) -0.015(2)
C7 0.019(3) 0.030(3) 0.030(3) -0.010(2) 0.004(2) -0.002(2)
C8 0.030(3) 0.037(3) 0.030(3) -0.011(2) -0.003(2) 0.000(3)
C9 0.035(3) 0.049(3) 0.026(3) -0.010(2) 0.000(2) 0.008(3)
C10 0.043(4) 0.032(3) 0.060(4) 0.000(3) 0.011(3) -0.010(3)
C11 0.040(4) 0.044(3) 0.037(3) 0.004(3) 0.013(2) 0.003(3)
C12 0.028(3) 0.034(3) 0.053(3) -0.008(3) 0.000(3) -0.007(2)
C13 0.032(3) 0.027(2) 0.019(3) -0.007(2) -0.008(2) -0.007(2)
C14 0.036(3) 0.029(3) 0.027(3) -0.008(2) -0.004(2) -0.006(2)
C15 0.036(3) 0.042(3) 0.033(3) -0.009(2) 0.002(2) -0.010(2)
C16 0.040(3) 0.041(3) 0.034(3) -0.007(2) 0.000(2) -0.021(3)
C17 0.042(3) 0.029(3) 0.031(3) -0.002(2) -0.006(3) -0.007(2)
C18 0.038(3) 0.027(3) 0.026(3) -0.008(2) -0.001(2) -0.008(2)
C19 0.029(3) 0.024(3) 0.027(3) -0.010(2) -0.003(2) -0.006(2)
C20 0.023(3) 0.024(3) 0.028(2) -0.005(2) -0.003(2) -0.006(2)
C21 0.023(3) 0.026(3) 0.034(3) -0.013(2) 0.005(2) -0.006(2)
C22 0.032(3) 0.032(3) 0.026(3) -0.013(2) 0.004(2) -0.011(2)
C23 0.030(3) 0.030(3) 0.024(2) -0.007(2) 0.002(2) -0.012(2)
C24 0.036(3) 0.030(3) 0.031(3) -0.009(2) 0.005(2) -0.012(2)
C25 0.047(3) 0.032(3) 0.041(3) -0.009(2) 0.009(3) -0.018(2)
C26 0.050(3) 0.042(3) 0.052(4) -0.015(3) 0.024(3) -0.024(3)
C27 0.037(3) 0.044(3) 0.054(4) -0.017(3) 0.016(3) -0.020(2)
C28 0.033(3) 0.035(3) 0.036(3) -0.011(2) 0.004(3) -0.011(2)
C29 0.028(3) 0.032(3) 0.038(3) -0.010(3) -0.001(3) -0.013(2)
C30 0.031(3) 0.046(3) 0.060(4) -0.019(3) 0.001(3) -0.019(2)
C31 0.037(3) 0.047(3) 0.061(4) -0.016(3) -0.004(3) -0.026(3)
C32 0.040(3) 0.034(3) 0.053(4) -0.014(3) -0.001(3) -0.019(2)
C33 0.031(3) 0.034(3) 0.034(3) -0.011(2) 0.006(3) -0.014(2)
C34 0.029(3) 0.037(3) 0.041(3) -0.018(3) -0.005(3) -0.005(2)
C35 0.033(3) 0.041(3) 0.046(3) -0.016(3) -0.004(2) -0.013(3)
N4 0.036(3) 0.037(3) 0.043(3) -0.009(2) -0.004(2) -0.012(2)
C36 0.036(3) 0.037(3) 0.043(3) -0.009(2) -0.004(2) -0.012(2)

loop_
_atom_type_symbol
_atom_type_description
_atom_type_scat_dispersion_real
_atom_type_scat_dispersion_imag
_atom_type_scat_source
C C 0.0033 0.0016 'International Tables Vol C Tables 4.2.6.8 and 6.1.1.4'
H H 0.0000 0.0000 'International Tables Vol C Tables 4.2.6.8 and 6.1.1.4'
N N 0.0061 0.0033 'International Tables Vol C Tables 4.2.6.8 and 6.1.1.4'
Se Se -0.0929 2.2259 'International Tables Vol C Tables 4.2.6.8 and 6.1.1.4'
Sm Sm -0.1638 3.4418 'International Tables Vol C Tables 4.2.6.8 and 6.1.1.4'

loop_
_geom_angle_atom_site_label_1
_geom_angle_atom_site_label_2
_geom_angle_atom_site_label_3
_geom_angle
_geom_angle_site_symmetry_1
_geom_angle_site_symmetry_3
_geom_angle_publ_flag
N2 Sm N3 145.27(16) . . ?
N2 Sm N1 83.02(16) . . ?
N3 Sm N1 84.69(16) . . ?
N2 Sm Se3 79.33(12) . . ?
N3 Sm Se3 68.33(11) . . ?
N1 Sm Se3 90.11(11) . . ?
N2 Sm Se2 102.23(12) . . ?
N3 Sm Se2 93.93(12) . . ?
N1 Sm Se2 172.14(11) . . ?
Se3 Sm Se2 96.58(4) . . ?
N2 Sm Se1 137.13(12) . . ?
N3 Sm Se1 74.97(11) . . ?
N1 Sm Se1 89.82(11) . . ?
Se3 Sm Se1 143.14(3) . . ?
Se2 Sm Se1 82.35(4) . . ?
N2 Sm Se1 72.66(12) . 2_663 ?
N3 Sm Se1 137.92(11) . 2_663 ?
N1 Sm Se1 84.16(12) . 2_663 ?
Se3 Sm Se1 151.88(2) . 2_663 ?
Se2 Sm Se1 91.78(4) . 2_663 ?
Se1 Sm Se1 64.56(3) . 2_663 ?
C1 Se1 Sm 115.32(18) . . ?
C1 Se1 Sm 114.93(18) . 2_663 ?
Sm Se1 Sm 115.44(3) . 2_663 ?
C7 Se2 Sm 109.39(18) . . ?
C13 Se3 Sm 114.18(18) . . ?
C19 N1 C23 117.3(5) . . ?
C19 N1 Sm 119.6(4) . . ?
C23 N1 Sm 123.1(4) . . ?
C28 N2 C24 116.8(6) . . ?
C28 N2 Sm 129.5(4) . . ?
C24 N2 Sm 113.6(4) . . ?
C29 N3 C33 115.8(6) . . ?
C29 N3 Sm 119.3(4) . . ?
C33 N3 Sm 124.8(4) . . ?
C6 C1 C2 117.8(6) . . ?
C6 C1 Se1 122.0(5) . . ?
C2 C1 Se1 120.2(5) . . ?
C3 C2 C1 120.4(7) . . ?
C4 C3 C2 121.2(7) . . ?
C3 C4 C5 119.2(7) . . ?
C6 C5 C4 119.6(7) . . ?
C5 C6 C1 121.7(6) . . ?
C12 C7 C8 117.9(6) . . ?
C12 C7 Se2 121.6(5) . . ?
C8 C7 Se2 120.4(5) . . ?
C9 C8 C7 120.8(7) . . ?
C11 C9 C8 120.9(8) . . ?
C11 C10 C12 120.3(8) . . ?
C9 C11 C10 119.7(7) . . ?
C7 C12 C10 120.3(8) . . ?
C14 C13 C18 117.6(6) . . ?
C14 C13 Se3 122.2(5) . . ?
C18 C13 Se3 120.2(5) . . ?
C13 C14 C15 121.3(6) . . ?
C16 C15 C14 120.6(7) . . ?
C15 C16 C17 118.6(6) . . ?
C18 C17 C16 120.6(6) . . ?
C17 C18 C13 121.1(6) . . ?
N1 C19 C20 123.6(6) . . ?
C19 C20 C21 118.5(6) . . ?
C22 C21 C20 118.8(6) . . ?
C21 C22 C23 118.9(6) . . ?
N1 C23 C22 122.8(6) . . ?
N2 C24 C25 123.7(7) . . ?
C26 C25 C24 119.3(7) . . ?
C25 C26 C27 118.5(7) . . ?
C28 C27 C26 118.6(7) . . ?
N2 C28 C27 122.9(7) . . ?
N3 C29 C30 124.0(7) . . ?
C29 C30 C31 118.9(7) . . ?
C32 C31 C30 118.0(7) . . ?
C33 C32 C31 119.2(7) . . ?
N3 C33 C32 124.1(7) . . ?
N4 C34 C35 121.9(6) . 2_562 ?
N4 C35 C34 120.3(7) . 2_562 ?
C34 N4 C35 117.8(6) . . ?

loop_
_geom_bond_atom_site_label_1
_geom_bond_atom_site_label_2
_geom_bond_distance
_geom_bond_site_symmetry_2
_geom_bond_publ_flag
Sm N2 2.512(5) . ?
Sm N3 2.579(5) . ?
Sm N1 2.580(5) . ?
Sm Se3 2.8968(11) . ?
Sm Se2 2.9129(14) . ?
Sm Se1 2.9972(11) . ?
Sm Se1 3.0392(14) 2_663 ?
Se1 C1 1.923(6) . ?
Se1 Sm 3.0392(14) 2_663 ?
Se2 C7 1.911(6) . ?
Se3 C13 1.912(6) . ?
N1 C19 1.341(8) . ?
N1 C23 1.341(8) . ?
N2 C28 1.340(8) . ?
N2 C24 1.341(8) . ?
N3 C29 1.336(8) . ?
N3 C33 1.347(8) . ?
C1 C6 1.379(9) . ?
C1 C2 1.394(9) . ?
C2 C3 1.369(9) . ?
C3 C4 1.367(11) . ?
C4 C5 1.387(10) . ?
C5 C6 1.373(9) . ?
C7 C12 1.387(10) . ?
C7 C8 1.397(9) . ?
C8 C9 1.385(10) . ?
C9 C11 1.360(12) . ?
C10 C11 1.374(12) . ?
C10 C12 1.408(10) . ?
C13 C14 1.377(9) . ?
C13 C18 1.399(9) . ?
C14 C15 1.388(10) . ?
C15 C16 1.372(10) . ?
C16 C17 1.390(10) . ?
C17 C18 1.371(9) . ?
C19 C20 1.377(9) . ?
C20 C21 1.384(9) . ?
C21 C22 1.377(9) . ?
C22 C23 1.389(9) . ?
C24 C25 1.362(9) . ?
C25 C26 1.358(11) . ?
C26 C27 1.394(11) . ?
C27 C28 1.374(10) . ?
C29 C30 1.375(10) . ?
C30 C31 1.381(10) . ?
C31 C32 1.381(10) . ?
C32 C33 1.363(10) . ?
C34 N4 1.349(9) . ?
C34 C35 1.377(10) 2_562 ?
C35 N4 1.362(10) . ?
C35 C34 1.377(10) 2_562 ?

loop_
_geom_torsion_atom_site_label_1
_geom_torsion_atom_site_label_2
_geom_torsion_atom_site_label_3
_geom_torsion_atom_site_label_4
_geom_torsion
_geom_torsion_site_symmetry_1
_geom_torsion_site_symmetry_2
_geom_torsion_site_symmetry_3
_geom_torsion_site_symmetry_4
_geom_torsion_publ_flag
N2 Sm Se1 C1 -133.8(3) . . . . ?
N3 Sm Se1 C1 30.3(2) . . . . ?
N1 Sm Se1 C1 -54.2(2) . . . . ?
Se3 Sm Se1 C1 35.7(2) . . . . ?
Se2 Sm Se1 C1 126.5(2) . . . . ?
Se1 Sm Se1 C1 -137.9(2) 2_663 . . . ?
N2 Sm Se1 Sm 4.10(18) . . . 2_663 ?
N3 Sm Se1 Sm 168.16(12) . . . 2_663 ?
N1 Sm Se1 Sm 83.62(12) . . . 2_663 ?
Se3 Sm Se1 Sm 173.56(3) . . . 2_663 ?
Se2 Sm Se1 Sm -95.66(4) . . . 2_663 ?
Se1 Sm Se1 Sm 0.0 2_663 . . 2_663 ?
N2 Sm Se2 C7 40.3(2) . . . . ?
N3 Sm Se2 C7 -108.8(2) . . . . ?
N1 Sm Se2 C7 171.7(8) . . . . ?
Se3 Sm Se2 C7 -40.2(2) . . . . ?
Se1 Sm Se2 C7 177.0(2) . . . . ?
Se1 Sm Se2 C7 112.9(2) 2_663 . . . ?
N2 Sm Se3 C13 -5.6(2) . . . . ?
N3 Sm Se3 C13 -172.7(2) . . . . ?
N1 Sm Se3 C13 -88.5(2) . . . . ?
Se2 Sm Se3 C13 95.7(2) . . . . ?
Se1 Sm Se3 C13 -178.3(2) . . . . ?
Se1 Sm Se3 C13 -10.7(2) 2_663 . . . ?
N2 Sm N1 C19 113.0(5) . . . . ?
N3 Sm N1 C19 -99.6(5) . . . . ?
Se3 Sm N1 C19 -167.8(4) . . . . ?
Se2 Sm N1 C19 -19.4(11) . . . . ?
Se1 Sm N1 C19 -24.7(4) . . . . ?
Se1 Sm N1 C19 39.8(4) 2_663 . . . ?
N2 Sm N1 C23 -69.3(5) . . . . ?
N3 Sm N1 C23 78.1(5) . . . . ?
Se3 Sm N1 C23 9.9(5) . . . . ?
Se2 Sm N1 C23 158.3(6) . . . . ?
Se1 Sm N1 C23 153.0(5) . . . . ?
Se1 Sm N1 C23 -142.5(5) 2_663 . . . ?
N3 Sm N2 C28 -89.9(6) . . . . ?
N1 Sm N2 C28 -19.8(5) . . . . ?
Se3 Sm N2 C28 -111.2(5) . . . . ?
Se2 Sm N2 C28 154.3(5) . . . . ?
Se1 Sm N2 C28 62.4(6) . . . . ?
Se1 Sm N2 C28 66.2(5) 2_663 . . . ?
N3 Sm N2 C24 94.9(5) . . . . ?
N1 Sm N2 C24 165.0(4) . . . . ?
Se3 Sm N2 C24 73.5(4) . . . . ?
Se2 Sm N2 C24 -21.0(4) . . . . ?
Se1 Sm N2 C24 -112.9(4) . . . . ?
Se1 Sm N2 C24 -109.0(4) 2_663 . . . ?
N2 Sm N3 C29 -111.2(5) . . . . ?
N1 Sm N3 C29 179.2(5) . . . . ?
Se3 Sm N3 C29 -88.6(5) . . . . ?
Se2 Sm N3 C29 6.9(5) . . . . ?
Se1 Sm N3 C29 87.9(4) . . . . ?
Se1 Sm N3 C29 104.0(4) 2_663 . . . ?
N2 Sm N3 C33 66.9(6) . . . . ?
N1 Sm N3 C33 -2.7(5) . . . . ?
Se3 Sm N3 C33 89.6(5) . . . . ?
Se2 Sm N3 C33 -174.9(5) . . . . ?
Se1 Sm N3 C33 -93.9(5) . . . . ?
Se1 Sm N3 C33 -77.9(5) 2_663 . . . ?
Sm Se1 C1 C6 -91.3(5) . . . . ?
Sm Se1 C1 C6 130.6(5) 2_663 . . . ?
Sm Se1 C1 C2 86.9(5) . . . . ?
Sm Se1 C1 C2 -51.2(6) 2_663 . . . ?
C6 C1 C2 C3 2.7(10) . . . . ?
Se1 C1 C2 C3 -175.6(5) . . . . ?
C1 C2 C3 C4 -2.6(12) . . . . ?
C2 C3 C4 C5 1.8(12) . . . . ?
C3 C4 C5 C6 -1.1(12) . . . . ?
C4 C5 C6 C1 1.2(11) . . . . ?
C2 C1 C6 C5 -2.0(10) . . . . ?
Se1 C1 C6 C5 176.3(5) . . . . ?
Sm Se2 C7 C12 -100.1(5) . . . . ?
Sm Se2 C7 C8 81.7(5) . . . . ?
C12 C7 C8 C9 -1.8(9) . . . . ?
Se2 C7 C8 C9 176.5(5) . . . . ?
C7 C8 C9 C11 2.6(10) . . . . ?
C8 C9 C11 C10 -1.8(11) . . . . ?
C12 C10 C11 C9 0.3(11) . . . . ?
C8 C7 C12 C10 0.3(10) . . . . ?
Se2 C7 C12 C10 -177.9(5) . . . . ?
C11 C10 C12 C7 0.4(11) . . . . ?
Sm Se3 C13 C14 81.6(5) . . . . ?
Sm Se3 C13 C18 -101.2(5) . . . . ?
C18 C13 C14 C15 1.1(10) . . . . ?
Se3 C13 C14 C15 178.5(5) . . . . ?
C13 C14 C15 C16 -2.4(11) . . . . ?
C14 C15 C16 C17 1.2(11) . . . . ?
C15 C16 C17 C18 1.4(11) . . . . ?
C16 C17 C18 C13 -2.8(11) . . . . ?
C14 C13 C18 C17 1.5(10) . . . . ?
Se3 C13 C18 C17 -175.9(5) . . . . ?
C23 N1 C19 C20 -1.4(9) . . . . ?
Sm N1 C19 C20 176.4(5) . . . . ?
N1 C19 C20 C21 1.6(10) . . . . ?
C19 C20 C21 C22 -1.2(9) . . . . ?
C20 C21 C22 C23 0.8(10) . . . . ?
C19 N1 C23 C22 0.9(9) . . . . ?
Sm N1 C23 C22 -176.9(5) . . . . ?
C21 C22 C23 N1 -0.6(10) . . . . ?
C28 N2 C24 C25 1.7(10) . . . . ?
Sm N2 C24 C25 177.6(6) . . . . ?
N2 C24 C25 C26 1.4(12) . . . . ?
C24 C25 C26 C27 -2.7(12) . . . . ?
C25 C26 C27 C28 1.0(12) . . . . ?
C24 N2 C28 C27 -3.4(10) . . . . ?
Sm N2 C28 C27 -178.5(5) . . . . ?
C26 C27 C28 N2 2.1(12) . . . . ?
C33 N3 C29 C30 2.1(10) . . . . ?
Sm N3 C29 C30 -179.6(6) . . . . ?
N3 C29 C30 C31 -2.4(12) . . . . ?
C29 C30 C31 C32 1.0(12) . . . . ?
C30 C31 C32 C33 0.5(12) . . . . ?
C29 N3 C33 C32 -0.4(10) . . . . ?
Sm N3 C33 C32 -178.6(5) . . . . ?
C31 C32 C33 N3 -0.9(11) . . . . ?
C35 C34 N4 C35 0.9(12) 2_562 . . . ?
C34 C35 N4 C34 -0.9(11) 2_562 . . . ?
